data_4324620
loop_
_publ_author_name
'Qing Chen'
'Jian-Bin Lin'
'Wei Xue'
'Ming-Hua Zeng'
'Xiao-Ming Chen'

_publ_section_title
;
 A Porous Coordination Polymer Assembled from 8-Connected {CoII3(OH)}
 Clusters and Isonicotinate: Multiple Active Metal Sites, Apical Ligand
 Substitution, H2 Adsorption, and Magnetism
;
_journal_name_full 'Inorganic Chemistry'
_journal_page_first 2321
_journal_page_last 2328
_journal_paper_doi 10.1021/ic102015g
_journal_volume 50
_journal_year 2011
_chemical_formula_sum 'C30 H35 Co3 N5 O15'
_chemical_formula_weight 882.42
_chemical_name_systematic
; 
 ? 
;
_space_group_IT_number 62
_symmetry_cell_setting orthorhombic
_symmetry_space_group_name_Hall '-P 2ac 2n'
_symmetry_space_group_name_H-M 'P n m a'
_atom_sites_solution_hydrogens geom
_atom_sites_solution_primary direct
_atom_sites_solution_secondary difmap
_audit_creation_method SHELXL-97
_cell_angle_alpha 90.00
_cell_angle_beta 90.00
_cell_angle_gamma 90.00
_cell_formula_units_Z 4
_cell_length_a 18.986(4)
_cell_length_b 19.683(4)
_cell_length_c 12.081(2)
_cell_measurement_temperature 123(2)
_cell_measurement_theta_max 26
_cell_measurement_theta_min 2
_cell_volume 4514.7(15)
_computing_cell_refinement 'Bruker SMART'
_computing_data_collection 'Bruker SMART'
_computing_data_reduction 'Bruker SAINT'
_computing_molecular_graphics 'Bruker SHELXTL'
_computing_publication_material 'Bruker SHELXTL'
_computing_structure_refinement 'SHELXL-97 (Sheldrick, 1997)'
_computing_structure_solution 'SHELXS-97 (Sheldrick, 1990)'
_diffrn_ambient_temperature 123(2)
_diffrn_measured_fraction_theta_full 0.993
_diffrn_measured_fraction_theta_max 0.993
_diffrn_radiation_monochromator graphite
_diffrn_radiation_source 'fine-focus sealed tube'
_diffrn_radiation_type MoK\a
_diffrn_radiation_wavelength 0.71073
_diffrn_reflns_av_R_equivalents 0.0464
_diffrn_reflns_av_sigmaI/netI 0.0427
_diffrn_reflns_limit_h_max 23
_diffrn_reflns_limit_h_min -23
_diffrn_reflns_limit_k_max 21
_diffrn_reflns_limit_k_min -24
_diffrn_reflns_limit_l_max 14
_diffrn_reflns_limit_l_min -13
_diffrn_reflns_number 21372
_diffrn_reflns_theta_full 26.00
_diffrn_reflns_theta_max 26.00
_diffrn_reflns_theta_min 2.00
_exptl_absorpt_coefficient_mu 1.150
_exptl_absorpt_correction_T_max 0.8026
_exptl_absorpt_correction_T_min 0.6889
_exptl_absorpt_correction_type multi-scan
_exptl_absorpt_process_details SADABS
_exptl_crystal_colour red
_exptl_crystal_density_diffrn 1.298
_exptl_crystal_description block
_exptl_crystal_F_000 1804
_exptl_crystal_size_max 0.35
_exptl_crystal_size_mid 0.28
_exptl_crystal_size_min 0.20
_refine_diff_density_max 1.810
_refine_diff_density_min -2.792
_refine_diff_density_rms 0.189
_refine_ls_extinction_method none
_refine_ls_goodness_of_fit_ref 1.075
_refine_ls_hydrogen_treatment mixed
_refine_ls_matrix_type full
_refine_ls_number_parameters 295
_refine_ls_number_reflns 4539
_refine_ls_number_restraints 122
_refine_ls_restrained_S_all 1.099
_refine_ls_R_factor_all 0.1006
_refine_ls_R_factor_gt 0.0882
_refine_ls_shift/su_max 0.047
_refine_ls_shift/su_mean 0.003
_refine_ls_structure_factor_coef Fsqd
_refine_ls_weighting_details 'calc w=1/[\s^2^(Fo^2^)+(0.1429P)^2^+27.4063P] where P=(Fo^2^+2Fc^2^)/3'
_refine_ls_weighting_scheme calc
_refine_ls_wR_factor_gt 0.2559
_refine_ls_wR_factor_ref 0.2653
_reflns_number_gt 3713
_reflns_number_total 4539
_reflns_threshold_expression >2sigma(I)
_cod_data_source_file ic102015g_si_001_2.cif
_cod_data_source_block 1
_cod_original_cell_volume 4514.6(15)
_cod_database_code 4324620

loop_
_symmetry_equiv_pos_as_xyz
'x, y, z'
'-x+1/2, -y, z+1/2'
'-x, y+1/2, -z'
'x+1/2, -y+1/2, -z+1/2'
'-x, -y, -z'
'x-1/2, y, -z-1/2'
'x, -y-1/2, z'
'-x-1/2, y-1/2, z-1/2'

loop_
_atom_site_label
_atom_site_type_symbol
_atom_site_fract_x
_atom_site_fract_y
_atom_site_fract_z
_atom_site_U_iso_or_equiv
_atom_site_adp_type
_atom_site_occupancy
_atom_site_symmetry_multiplicity
_atom_site_calc_flag
_atom_site_refinement_flags
_atom_site_disorder_assembly
_atom_site_disorder_group
Co1 Co 0.19077(5) 0.66208(4) 0.17025(7) 0.0282(3) Uani 1 1 d . . .
Co2 Co 0.15669(6) 0.7500 0.42999(9) 0.0260(3) Uani 1 2 d S . .
C1 C 0.2135(5) 0.4618(4) 0.6118(7) 0.0519(19) Uani 1 1 d . . .
H1A H 0.1870 0.4442 0.6720 0.062 Uiso 1 1 calc R . .
C2 C 0.1891(5) 0.5182(4) 0.5583(6) 0.0505(19) Uani 1 1 d . . .
H2A H 0.1470 0.5398 0.5822 0.061 Uiso 1 1 calc R . .
C3 C 0.2268(4) 0.5440(3) 0.4675(5) 0.0358(14) Uani 1 1 d . . .
C4 C 0.2884(5) 0.5111(5) 0.4381(7) 0.061(2) Uani 1 1 d . . .
H4A H 0.3162 0.5271 0.3781 0.073 Uiso 1 1 calc R . .
C5 C 0.3087(5) 0.4548(5) 0.4976(8) 0.063(3) Uani 1 1 d . . .
H5A H 0.3507 0.4325 0.4754 0.076 Uiso 1 1 calc R . .
C6 C 0.2018(4) 0.6044(3) 0.4032(5) 0.0334(14) Uani 1 1 d . . .
C7 C 0.5079(4) 0.6921(4) 0.0790(8) 0.053(2) Uani 1 1 d . . .
H7B H 0.5325 0.6504 0.0710 0.063 Uiso 1 1 calc R . .
C8 C 0.4353(4) 0.6902(4) 0.0994(8) 0.056(2) Uani 1 1 d . . .
H8A H 0.4113 0.6480 0.1060 0.068 Uiso 1 1 calc R . .
C9 C 0.3996(5) 0.7500 0.1095(7) 0.0321(19) Uani 1 2 d S . .
C10 C 0.3220(6) 0.7500 0.1409(15) 0.070(2) Uani 1 2 d SU . .
C11 C 0.1912(10) 0.7017(9) -0.3271(12) 0.054(4) Uani 0.50 1 d P . 1
H11A H 0.2172 0.6679 -0.3656 0.064 Uiso 0.50 1 calc PR . 1
C11' C 0.1253(10) 0.7012(8) -0.3297(10) 0.047(4) Uani 0.50 1 d P . 2
H11B H 0.1018 0.6666 -0.3701 0.057 Uiso 0.50 1 calc PR . 2
C12 C 0.1890(11) 0.6989(9) -0.2143(12) 0.058(5) Uani 0.50 1 d P . 1
H12A H 0.2096 0.6616 -0.1764 0.070 Uiso 0.50 1 calc PR . 1
C12' C 0.1237(9) 0.6984(7) -0.2149(11) 0.044(3) Uani 0.50 1 d P . 2
H12B H 0.1005 0.6622 -0.1777 0.053 Uiso 0.50 1 calc PR . 2
C13 C 0.1569(5) 0.7500 -0.1556(7) 0.034(2) Uani 1 2 d S . .
C14 C 0.1593(5) 0.7500 -0.0287(7) 0.036(2) Uani 1 2 d S . .
N1 N 0.2748(3) 0.4295(3) 0.5824(5) 0.0414(13) Uani 1 1 d . . .
N2 N 0.5441(4) 0.7500 0.0704(6) 0.0308(15) Uani 1 2 d S . .
N3 N 0.1584(5) 0.7500 -0.3865(6) 0.0369(18) Uani 1 2 d S . .
O1 O 0.1563(3) 0.7500 0.2550(5) 0.0235(11) Uani 1 2 d S . .
O2 O 0.1599(3) 0.6451(2) 0.4504(4) 0.0377(11) Uani 1 1 d . . .
O3 O 0.2248(3) 0.6099(3) 0.3070(4) 0.0474(13) Uani 1 1 d . . .
O4 O 0.2928(3) 0.6948(3) 0.1522(7) 0.076(2) Uani 1 1 d U . .
O5 O 0.1591(5) 0.6946(3) 0.0156(4) 0.076(2) Uani 1 1 d . . .
O7 O 0.2705(5) 0.7500 0.4179(8) 0.092(3) Uani 1 2 d SDU . .
H7A H 0.2767 0.7610 0.3506 0.110 Uiso 0.50 1 d PR . .
C17 C 0.3288(5) 0.7796 0.4701(8) 0.101(3) Uani 0.50 1 d PRDU . .
H17A H 0.3282 0.7695 0.5478 0.122 Uiso 0.50 1 d PR . .
H17B H 0.3278 0.8280 0.4609 0.122 Uiso 0.50 1 d PR . .
C18 C 0.3943(7) 0.7500 0.4151(15) 0.109(4) Uani 1 2 d SDU . .
H18A H 0.4354 0.7693 0.4493 0.164 Uiso 0.50 1 d PR . .
H18B H 0.3948 0.7016 0.4250 0.164 Uiso 0.50 1 d PR . .
H18C H 0.3944 0.7605 0.3375 0.164 Uiso 0.50 1 d PR . .
O6 O 0.0872(3) 0.6161(4) 0.1878(7) 0.0802(18) Uani 1 1 d DU . .
H6A H 0.0783 0.6140 0.2567 0.096 Uiso 1 1 d R . .
C15 C 0.0249(5) 0.6390(6) 0.1397(12) 0.096(2) Uani 1 1 d DU . 1
H15A H 0.0356 0.6710 0.0788 0.116 Uiso 1 1 calc R . 1
H15B H -0.0041 0.6629 0.1955 0.116 Uiso 1 1 calc R . 1
C16 C -0.0148(8) 0.5779(8) 0.0951(14) 0.130(3) Uani 1 1 d DU . 1
H16A H -0.0589 0.5931 0.0608 0.194 Uiso 1 1 calc R . 1
H16B H -0.0254 0.5466 0.1559 0.194 Uiso 1 1 calc R . 1
H16C H 0.0142 0.5547 0.0397 0.194 Uiso 1 1 calc R . 1
N4 N 0.0127(12) 0.5005(12) 0.381(2) 0.220(10) Uani 0.50 1 d PDU A 1
O8 O 0.0669(12) 0.5093(10) 0.3285(18) 0.141(8) Uani 0.50 1 d PDU A 1
O9 O -0.0313(16) 0.460(2) 0.347(3) 0.270(13) Uani 0.50 1 d PDU A 1
O10 O 0.0014(18) 0.5313(14) 0.467(2) 0.227(10) Uani 0.50 1 d PDU . 1
H1B H 0.115(5) 0.7500 0.240(7) 0.02(2) Uiso 1 2 d S B 1

loop_
_atom_site_aniso_label
_atom_site_aniso_U_11
_atom_site_aniso_U_22
_atom_site_aniso_U_33
_atom_site_aniso_U_23
_atom_site_aniso_U_13
_atom_site_aniso_U_12
Co1 0.0421(5) 0.0214(5) 0.0211(5) 0.0005(3) 0.0032(3) 0.0030(3)
Co2 0.0338(6) 0.0240(6) 0.0203(6) 0.000 0.0002(5) 0.000
C1 0.066(5) 0.045(4) 0.045(4) 0.012(3) 0.006(4) 0.010(4)
C2 0.063(5) 0.048(4) 0.041(4) 0.006(3) 0.001(4) 0.013(4)
C3 0.053(4) 0.028(3) 0.027(3) 0.002(2) 0.001(3) 0.007(3)
C4 0.078(6) 0.054(5) 0.051(5) 0.018(4) 0.015(4) 0.022(4)
C5 0.078(6) 0.060(5) 0.051(5) 0.017(4) 0.014(4) 0.031(5)
C6 0.046(4) 0.026(3) 0.028(3) 0.002(2) -0.004(3) 0.005(3)
C7 0.035(3) 0.033(4) 0.091(6) -0.008(4) 0.007(4) -0.001(3)
C8 0.038(4) 0.034(4) 0.097(7) -0.007(4) 0.009(4) -0.004(3)
C9 0.033(4) 0.034(4) 0.029(4) 0.000 0.003(4) 0.000
C10 0.039(3) 0.032(3) 0.140(7) 0.000 0.029(4) 0.000
C11 0.081(13) 0.052(9) 0.028(7) -0.011(6) 0.003(8) 0.027(8)
C11' 0.085(12) 0.041(7) 0.016(6) 0.000(5) -0.003(7) -0.017(8)
C12 0.094(14) 0.054(9) 0.027(7) 0.006(7) -0.018(8) 0.028(9)
C12' 0.069(10) 0.040(7) 0.024(7) 0.001(5) -0.005(7) -0.011(7)
C13 0.053(6) 0.035(5) 0.016(4) 0.000 -0.005(4) 0.000
C14 0.053(6) 0.031(5) 0.023(4) 0.000 -0.005(4) 0.000
N1 0.057(4) 0.030(3) 0.037(3) 0.005(2) -0.003(3) 0.008(3)
N2 0.032(4) 0.030(4) 0.030(4) 0.000 0.000(3) 0.000
N3 0.053(5) 0.035(4) 0.023(4) 0.000 -0.004(3) 0.000
O1 0.028(3) 0.023(3) 0.020(3) 0.000 -0.002(2) 0.000
O2 0.053(3) 0.029(2) 0.030(2) 0.0035(19) 0.003(2) 0.012(2)
O3 0.077(4) 0.041(3) 0.024(2) 0.0059(19) 0.004(2) 0.025(3)
O4 0.043(3) 0.036(3) 0.148(6) 0.004(2) 0.033(3) 0.0015(19)
O5 0.174(8) 0.032(3) 0.021(2) 0.000(2) -0.009(3) 0.013(4)
O7 0.061(5) 0.144(9) 0.069(6) 0.000 -0.012(4) 0.000
C17 0.072(5) 0.151(9) 0.081(6) 0.000(2) -0.012(5) 0.001(2)
C18 0.081(6) 0.157(9) 0.091(7) 0.000 -0.012(5) 0.000
O6 0.064(3) 0.087(4) 0.090(5) -0.001(4) -0.004(3) -0.018(3)
C15 0.078(4) 0.105(5) 0.105(5) 0.000(4) -0.005(4) -0.017(4)
C16 0.111(6) 0.138(7) 0.140(7) 0.001(6) -0.015(6) -0.017(6)
N4 0.233(19) 0.173(17) 0.25(2) 0.028(16) -0.028(18) -0.074(16)
O8 0.159(17) 0.110(13) 0.155(17) 0.073(12) -0.007(14) -0.068(13)
O9 0.28(3) 0.23(2) 0.30(3) 0.01(2) -0.02(2) -0.07(2)
O10 0.238(19) 0.178(19) 0.27(2) 0.033(18) -0.028(19) -0.073(17)

loop_
_atom_type_symbol
_atom_type_description
_atom_type_scat_dispersion_real
_atom_type_scat_dispersion_imag
_atom_type_scat_source
C C 0.0033 0.0016 'International Tables Vol C Tables 4.2.6.8 and 6.1.1.4'
H H 0.0000 0.0000 'International Tables Vol C Tables 4.2.6.8 and 6.1.1.4'
N N 0.0061 0.0033 'International Tables Vol C Tables 4.2.6.8 and 6.1.1.4'
O O 0.0106 0.0060 'International Tables Vol C Tables 4.2.6.8 and 6.1.1.4'
Co Co 0.3494 0.9721 'International Tables Vol C Tables 4.2.6.8 and 6.1.1.4'

loop_
_geom_angle_atom_site_label_1
_geom_angle_atom_site_label_2
_geom_angle_atom_site_label_3
_geom_angle
_geom_angle_site_symmetry_1
_geom_angle_site_symmetry_3
O3 Co1 O4 86.8(3) . .
O3 Co1 O5 167.6(2) . .
O4 Co1 O5 94.7(3) . .
O3 Co1 O1 96.73(19) . .
O4 Co1 O1 95.0(2) . .
O5 Co1 O1 95.4(2) . .
O3 Co1 O6 89.9(3) . .
O4 Co1 O6 173.7(3) . .
O5 Co1 O6 87.4(3) . .
O1 Co1 O6 90.8(3) . .
O3 Co1 N1 83.4(2) . 2_564
O4 Co1 N1 85.7(3) . 2_564
O5 Co1 N1 84.5(2) . 2_564
O1 Co1 N1 179.4(2) . 2_564
O6 Co1 N1 88.6(3) . 2_564
O2 Co2 O2 166.0(3) . 7_575
O2 Co2 O1 96.82(13) . .
O2 Co2 O1 96.82(13) 7_575 .
O2 Co2 N2 91.70(14) . 6_556
O2 Co2 N2 91.70(14) 7_575 6_556
O1 Co2 N2 89.7(3) . 6_556
O2 Co2 O7 88.78(14) . .
O2 Co2 O7 88.78(14) 7_575 .
O1 Co2 O7 86.3(3) . .
N2 Co2 O7 176.0(3) 6_556 .
O2 Co2 N3 83.16(13) . 1_556
O2 Co2 N3 83.16(13) 7_575 1_556
O1 Co2 N3 179.4(3) . 1_556
N2 Co2 N3 91.0(3) 6_556 1_556
O7 Co2 N3 93.0(4) . 1_556
C2 C1 N1 122.8(8) . .
C2 C1 H1A 118.6 . .
N1 C1 H1A 118.6 . .
C1 C2 C3 119.3(7) . .
C1 C2 H2A 120.3 . .
C3 C2 H2A 120.3 . .
C4 C3 C2 117.5(6) . .
C4 C3 C6 120.5(6) . .
C2 C3 C6 122.0(6) . .
C5 C4 C3 118.7(8) . .
C5 C4 H4A 120.7 . .
C3 C4 H4A 120.7 . .
N1 C5 C4 125.3(8) . .
N1 C5 H5A 117.3 . .
C4 C5 H5A 117.3 . .
O3 C6 O2 125.8(6) . .
O3 C6 C3 116.2(6) . .
O2 C6 C3 117.9(6) . .
N2 C7 C8 122.9(7) . .
N2 C7 H7B 118.6 . .
C8 C7 H7B 118.6 . .
C9 C8 C7 118.8(7) . .
C9 C8 H8A 120.6 . .
C7 C8 H8A 120.6 . .
C8 C9 C8 119.4(9) . 7_575
C8 C9 C10 120.2(5) . .
C8 C9 C10 120.2(5) 7_575 .
O4 C10 O4 124.6(11) . 7_575
O4 C10 C9 117.7(5) . .
O4 C10 C9 117.7(5) 7_575 .
N3 C11 C12 123.1(14) . .
N3 C11 C11 45.0(8) . 7_575
C12 C11 C11 92.3(11) . 7_575
N3 C11 H11A 118.4 . .
C12 C11 H11A 118.4 . .
C11 C11 H11A 134.5 7_575 .
N3 C11' C12' 123.5(13) . .
N3 C11' C11' 44.0(8) . 7_575
C12' C11' C11' 92.3(9) . 7_575
N3 C11' H11B 118.3 . .
C12' C11' H11B 118.3 . .
C11' C11' H11B 135.8 7_575 .
C11 C12 C13 120.0(14) . .
C11 C12 C12 87.7(11) . 7_575
C13 C12 C12 42.9(9) . 7_575
C11 C12 H12A 120.0 . .
C13 C12 H12A 120.0 . .
C12 C12 H12A 140.6 7_575 .
C11' C12' C13 118.3(13) . .
C11' C12' C12' 87.7(9) . 7_575
C13 C12' C12' 43.2(7) . 7_575
C11' C12' H12B 120.9 . .
C13 C12' H12B 120.9 . .
C12' C12' H12B 138.5 7_575 .
C12 C13 C12 94.2(17) . 7_575
C12 C13 C12' 53.2(11) . .
C12 C13 C12' 118.0(10) 7_575 .
C12 C13 C12' 118.0(10) . 7_575
C12 C13 C12' 53.2(11) 7_575 7_575
C12' C13 C12' 93.6(14) . 7_575
C12 C13 C14 120.2(8) . .
C12 C13 C14 120.2(8) 7_575 .
C12' C13 C14 121.8(8) . .
C12' C13 C14 121.8(8) 7_575 .
O5 C14 O5 127.7(9) . 7_575
O5 C14 C13 116.1(5) . .
O5 C14 C13 116.1(5) 7_575 .
C5 N1 C1 116.3(6) . .
C5 N1 Co1 123.1(5) . 2_565
C1 N1 Co1 120.6(5) . 2_565
C7 N2 C7 117.3(8) . 7_575
C7 N2 Co2 121.0(4) . 6_656
C7 N2 Co2 121.0(4) 7_575 6_656
C11' N3 C11' 91.9(15) . 7_575
C11' N3 C11 116.9(10) . 7_575
C11' N3 C11 55.6(11) 7_575 7_575
C11' N3 C11 55.6(11) . .
C11' N3 C11 116.9(10) 7_575 .
C11 N3 C11 90.1(16) 7_575 .
C11' N3 Co2 120.4(7) . 1_554
C11' N3 Co2 120.4(7) 7_575 1_554
C11 N3 Co2 122.7(7) 7_575 1_554
C11 N3 Co2 122.7(7) . 1_554
Co1 O1 Co1 109.9(3) . 7_575
Co1 O1 Co2 118.90(16) . .
Co1 O1 Co2 118.90(16) 7_575 .
Co1 O1 H1B 101(4) . .
Co1 O1 H1B 101(4) 7_575 .
Co2 O1 H1B 104(6) . .
C6 O2 Co2 126.4(4) . .
C6 O3 Co1 133.2(5) . .
C10 O4 Co1 135.7(6) . .
C14 O5 Co1 132.6(6) . .
C17 O7 C17 49.1 7_575 .
C17 O7 Co2 139.3(2) 7_575 .
C17 O7 Co2 139.3(2) . .
C17 O7 H7A 115.2 7_575 .
C17 O7 H7A 102.4 . .
Co2 O7 H7A 101.7 . .
C17 C17 O7 65.5 7_575 .
C17 C17 C18 67.58(14) 7_575 .
O7 C17 C18 106.9(6) . .
C17 C17 H17A 78.1 7_575 .
O7 C17 H17A 110.2 . .
C18 C17 H17A 110.9 . .
C17 C17 H17B 173.3 7_575 .
O7 C17 H17B 110.2 . .
C18 C17 H17B 110.1 . .
H17A C17 H17B 108.5 . .
C17 C18 C17 44.8(3) . 7_575
C17 C18 H18A 108.9 . .
C17 C18 H18A 128.8 7_575 .
C17 C18 H18B 109.4 . .
C17 C18 H18B 64.9 7_575 .
H18A C18 H18B 109.5 . .
C17 C18 H18C 110.1 . .
C17 C18 H18C 120.5 7_575 .
H18A C18 H18C 109.5 . .
H18B C18 H18C 109.5 . .
C15 O6 Co1 126.3(7) . .
C15 O6 H6A 104.9 . .
Co1 O6 H6A 107.1 . .
O6 C15 C16 108.3(10) . .
O6 C15 H15A 110.0 . .
C16 C15 H15A 110.0 . .
O6 C15 H15B 110.0 . .
C16 C15 H15B 110.1 . .
H15A C15 H15B 108.4 . .
C15 C16 H16A 109.5 . .
C15 C16 H16B 109.4 . .
H16A C16 H16B 109.5 . .
C15 C16 H16C 109.5 . .
H16A C16 H16C 109.5 . .
H16B C16 H16C 109.5 . .
O8 N4 O10 121.1(13) . .
O8 N4 O9 119.9(12) . .
O10 N4 O9 119.0(12) . .
N4 O10 O10 93(3) . 5_566

loop_
_geom_bond_atom_site_label_1
_geom_bond_atom_site_label_2
_geom_bond_distance
_geom_bond_site_symmetry_2
Co1 O3 2.050(5) .
Co1 O4 2.053(6) .
Co1 O5 2.064(5) .
Co1 O1 2.114(3) .
Co1 O6 2.176(7) .
Co1 N1 2.192(5) 2_564
Co2 O2 2.080(4) .
Co2 O2 2.080(4) 7_575
Co2 O1 2.114(6) .
Co2 N2 2.138(7) 6_556
Co2 O7 2.165(9) .
Co2 N3 2.218(8) 1_556
C1 C2 1.366(11) .
C1 N1 1.372(10) .
C1 H1A 0.9500 .
C2 C3 1.405(10) .
C2 H2A 0.9500 .
C3 C4 1.384(11) .
C3 C6 1.497(8) .
C4 C5 1.375(11) .
C4 H4A 0.9500 .
C5 N1 1.308(11) .
C5 H5A 0.9500 .
C6 O3 1.246(8) .
C6 O2 1.266(8) .
C7 N2 1.334(8) .
C7 C8 1.402(10) .
C7 H7B 0.9500 .
C8 C9 1.364(9) .
C8 H8A 0.9500 .
C9 C8 1.364(9) 7_575
C9 C10 1.521(14) .
C10 O4 1.227(8) .
C10 O4 1.227(8) 7_575
C11 N3 1.344(17) .
C11 C12 1.36(2) .
C11 C11 1.90(3) 7_575
C11 H11A 0.9500 .
C11' N3 1.336(15) .
C11' C12' 1.389(18) .
C11' C11' 1.92(3) 7_575
C11' H11B 0.9500 .
C12 C13 1.372(18) .
C12 C12 2.01(3) 7_575
C12 H12A 0.9500 .
C12' C13 1.394(15) .
C12' C12' 2.03(3) 7_575
C12' H12B 0.9500 .
C13 C12 1.372(18) 7_575
C13 C12' 1.394(15) 7_575
C13 C14 1.534(12) .
C14 O5 1.215(7) .
C14 O5 1.215(7) 7_575
N1 Co1 2.192(5) 2_565
N2 C7 1.334(8) 7_575
N2 Co2 2.138(7) 6_656
N3 C11' 1.336(15) 7_575
N3 C11 1.344(17) 7_575
N3 Co2 2.218(8) 1_554
O1 Co1 2.114(3) 7_575
O1 H1B 0.81(10) .
O7 C17 1.4004 7_575
O7 C17 1.4004 .
O7 H7A 0.8499 .
C17 C17 1.1633 7_575
C17 C18 1.525(9) .
C17 H17A 0.9600 .
C17 H17B 0.9600 .
C18 C17 1.525(9) 7_575
C18 H18A 0.9600 .
C18 H18B 0.9601 .
C18 H18C 0.9599 .
O6 C15 1.392(9) .
O6 H6A 0.8502 .
C15 C16 1.517(9) .
C15 H15A 0.9900 .
C15 H15B 0.9900 .
C16 H16A 0.9800 .
C16 H16B 0.9800 .
C16 H16C 0.9800 .
N4 O8 1.217(9) .
N4 O10 1.223(9) .
N4 O9 1.223(9) .
O10 O10 1.48(6) 5_566
